data_7160162
loop_
_publ_author_name
'Boruah, Aditi'
'Deb, Mohit L.'
'Thakuria, Ranjit'
'Baruah, Pranjal K.'

_publ_section_title
;
 L-Proline catalyzed multi-component synthesis of
 <i>N</i>-pyridyl-tetrahydroisoquinolines and their
 &#x3b1;-C(sp<sup>3</sup>)-H oxygenation.
;
_journal_issue 43
_journal_name_full 'Organic &amp; biomolecular chemistry'
_journal_page_first 8608
_journal_page_last 8616
_journal_paper_doi 10.1039/d4ob01343c
_journal_volume 22
_journal_year 2024
_chemical_formula_moiety 'C22 H17 N5'
_chemical_formula_sum 'C22 H17 N5'
_chemical_formula_weight 351.40
_space_group_crystal_system monoclinic
_space_group_IT_number 14
_space_group_name_Hall '-P 2ybc'
_space_group_name_H-M_alt 'P 1 21/c 1'
_atom_sites_solution_hydrogens mixed
_audit_creation_method SHELXL-2016/6
_audit_update_record
;
2024-09-03 deposited with the CCDC.	2024-09-25 downloaded from the CCDC.
;
_cell_angle_alpha 90
_cell_angle_beta 112.166(7)
_cell_angle_gamma 90
_cell_formula_units_Z 4
_cell_length_a 16.101(5)
_cell_length_b 7.088(3)
_cell_length_c 17.585(6)
_cell_measurement_reflns_used 1490
_cell_measurement_temperature 273(2)
_cell_measurement_theta_max 22.17
_cell_measurement_theta_min 2.73
_cell_volume 1858.6(12)
_computing_cell_refinement 'Bruker SAINT'
_computing_data_collection 'Bruker APEX2'
_computing_data_reduction 'Bruker SAINT'
_computing_molecular_graphics 'Bruker SHELXTL'
_computing_publication_material 'Bruker SHELXTL'
_computing_structure_refinement 'SHELXL-2016/6 (Sheldrick, 2016)'
_computing_structure_solution 'SHELXT 2014/5 (Sheldrick, 2014)'
_diffrn_ambient_temperature 273(2)
_diffrn_measured_fraction_theta_full 0.747
_diffrn_measured_fraction_theta_max 0.644
_diffrn_measurement_device_type 'Bruker APEX-II CCD'
_diffrn_measurement_method '\f and \w scans'
_diffrn_radiation_type MoK\a
_diffrn_radiation_wavelength 0.71073
_diffrn_reflns_av_R_equivalents 0.0316
_diffrn_reflns_av_unetI/netI 0.1086
_diffrn_reflns_Laue_measured_fraction_full 0.747
_diffrn_reflns_Laue_measured_fraction_max 0.644
_diffrn_reflns_limit_h_max 10
_diffrn_reflns_limit_h_min -18
_diffrn_reflns_limit_k_max 7
_diffrn_reflns_limit_k_min -9
_diffrn_reflns_limit_l_max 10
_diffrn_reflns_limit_l_min -23
_diffrn_reflns_number 5939
_diffrn_reflns_point_group_measured_fraction_full 0.747
_diffrn_reflns_point_group_measured_fraction_max 0.644
_diffrn_reflns_theta_full 25.000
_diffrn_reflns_theta_max 30.484
_diffrn_reflns_theta_min 3.272
_diffrn_source 'fine-focus sealed tube'
_exptl_absorpt_coefficient_mu 0.078
_exptl_absorpt_correction_T_max 0.988
_exptl_absorpt_correction_T_min 0.984
_exptl_absorpt_correction_type multi-scan
_exptl_absorpt_process_details 'Bruker AXS SADABS program'
_exptl_crystal_colour colorless
_exptl_crystal_density_diffrn 1.256
_exptl_crystal_description block
_exptl_crystal_F_000 736
_exptl_crystal_size_max 0.190
_exptl_crystal_size_mid 0.170
_exptl_crystal_size_min 0.140
_refine_diff_density_max 0.176
_refine_diff_density_min -0.183
_refine_diff_density_rms 0.032
_refine_ls_extinction_method none
_refine_ls_goodness_of_fit_ref 0.896
_refine_ls_hydrogen_treatment mixed
_refine_ls_matrix_type full
_refine_ls_number_parameters 252
_refine_ls_number_reflns 3641
_refine_ls_number_restraints 2
_refine_ls_restrained_S_all 0.896
_refine_ls_R_factor_all 0.1018
_refine_ls_R_factor_gt 0.0463
_refine_ls_shift/su_max 0.000
_refine_ls_shift/su_mean 0.000
_refine_ls_structure_factor_coef Fsqd
_refine_ls_weighting_details 'w=1/[\s^2^(Fo^2^)+(0.0106P)^2^] where P=(Fo^2^+2Fc^2^)/3'
_refine_ls_weighting_scheme calc
_refine_ls_wR_factor_gt 0.1067
_refine_ls_wR_factor_ref 0.1225
_reflns_Friedel_coverage 0.000
_reflns_number_gt 1936
_reflns_number_total 3641
_reflns_threshold_expression 'I > 2\s(I)'
_cod_data_source_file d4ob01343c2.cif
_cod_data_source_block pn_01_0m_a
_cod_depositor_comments 'Adding full bibliography for 7160161--7160162.cif.'
_cod_original_cell_volume 1858.6(11)
_cod_original_sg_symbol_H-M 'P 21/c'
_cod_database_code 7160162
_shelx_shelxl_version_number 2016/6
_shelx_space_group_comment
;
The symmetry employed for this shelxl refinement is uniquely defined
by the following loop, which should always be used as a source of
symmetry information in preference to the above space-group names.
They are only intended as comments.
;
_shelx_estimated_absorpt_t_min 0.985
_shelx_estimated_absorpt_t_max 0.989
_exptl_absorpt_special_details Sheldrick,G.M.,(2003)

loop_
_space_group_symop_operation_xyz
'x, y, z'
'-x, y+1/2, -z+1/2'
'-x, -y, -z'
'x, -y-1/2, z-1/2'

loop_
_atom_site_label
_atom_site_type_symbol
_atom_site_fract_x
_atom_site_fract_y
_atom_site_fract_z
_atom_site_U_iso_or_equiv
_atom_site_adp_type
_atom_site_occupancy
_atom_site_site_symmetry_order
_atom_site_calc_flag
_atom_site_refinement_flags_posn
_atom_site_refinement_flags_adp
_atom_site_refinement_flags_occupancy
_atom_site_disorder_assembly
_atom_site_disorder_group
C1 C 0.44947(10) 0.1910(2) 0.72228(9) 0.0395(5) Uani 1 1 d . . . . .
H1A H 0.467544 0.293798 0.761572 0.047 Uiso 1 1 calc R U . . .
H1B H 0.453946 0.074818 0.752691 0.047 Uiso 1 1 calc R U . . .
C2 C 0.35242(12) 0.2205(2) 0.66520(10) 0.0424(5) Uani 1 1 d . . . . .
C3 C 0.28857(14) 0.2431(2) 0.69954(13) 0.0556(6) Uani 1 1 d . . . . .
H3 H 0.305918 0.237050 0.756275 0.067 Uiso 1 1 calc R U . . .
C4 C 0.19921(13) 0.2745(3) 0.65090(16) 0.0725(7) Uani 1 1 d . . . . .
H4 H 0.157120 0.290965 0.674822 0.087 Uiso 1 1 calc R U . . .
C5 C 0.17322(15) 0.2811(3) 0.56631(17) 0.0792(8) Uani 1 1 d . . . . .
H5 H 0.113359 0.300373 0.532971 0.095 Uiso 1 1 calc R U . . .
C6 C 0.23612(15) 0.2590(3) 0.53215(13) 0.0691(7) Uani 1 1 d . . . . .
H6 H 0.218269 0.265639 0.475381 0.083 Uiso 1 1 calc R U . . .
C7 C 0.32709(12) 0.2264(2) 0.58043(11) 0.0516(6) Uani 1 1 d . . . . .
C8 C 0.39488(12) 0.1933(3) 0.54202(9) 0.0568(6) Uani 1 1 d . . . . .
H8A H 0.415964 0.313346 0.529799 0.068 Uiso 1 1 calc R U . . .
H8B H 0.367170 0.124629 0.490919 0.068 Uiso 1 1 calc R U . . .
C9 C 0.47361(9) 0.0809(2) 0.60031(7) 0.0438(5) Uani 1 1 d . . . . .
H9A H 0.453825 -0.044047 0.608515 0.053 Uiso 1 1 calc R U . . .
H9B H 0.519323 0.067221 0.577242 0.053 Uiso 1 1 calc R U . . .
C10 C 0.60082(11) 0.2060(2) 0.72249(8) 0.0324(5) Uani 1 1 d . . . . .
C11 C 0.66334(11) 0.2320(2) 0.68459(8) 0.0351(5) Uani 1 1 d . . . . .
C12 C 0.75576(11) 0.2487(2) 0.73358(8) 0.0360(5) Uani 1 1 d . . . . .
C13 C 0.78040(11) 0.2477(2) 0.81846(8) 0.0353(5) Uani 1 1 d . . . . .
C14 C 0.71347(12) 0.2342(2) 0.85142(8) 0.0345(5) Uani 1 1 d . . . . .
C15 C 0.63645(11) 0.2746(2) 0.59863(9) 0.0439(5) Uani 1 1 d . . . . .
C16 C 0.82345(12) 0.2689(3) 0.69602(9) 0.0436(5) Uani 1 1 d . . . . .
C17 C 0.84047(14) 0.1227(3) 0.65253(11) 0.0666(6) Uani 1 1 d . . . . .
H17 H 0.809240 0.009896 0.647104 0.080 Uiso 1 1 calc R U . . .
C18 C 0.90314(18) 0.1404(5) 0.61677(12) 0.0869(8) Uani 1 1 d . . . . .
H18 H 0.914991 0.039397 0.588668 0.104 Uiso 1 1 calc R U . . .
C19 C 0.94784(15) 0.3084(6) 0.62300(13) 0.0984(10) Uani 1 1 d . . . . .
H19 H 0.988488 0.322724 0.597345 0.118 Uiso 1 1 calc R U . . .
C20 C 0.93260(16) 0.4551(5) 0.66701(16) 0.1016(9) Uani 1 1 d . . . . .
H20 H 0.963730 0.567958 0.672105 0.122 Uiso 1 1 calc R U . . .
C21 C 0.87093(15) 0.4347(3) 0.70368(12) 0.0785(7) Uani 1 1 d . . . . .
H21 H 0.861242 0.533951 0.733944 0.094 Uiso 1 1 calc R U . . .
C22 C 0.87323(11) 0.2586(2) 0.87238(9) 0.0479(5) Uani 1 1 d . . . . .
H3A H 0.7981(4) 0.257(2) 0.9696(10) 0.086(7) Uiso 1 1 d D . . . .
H3B H 0.6876(9) 0.221(3) 0.9591(10) 0.096(8) Uiso 1 1 d D . . . .
N1 N 0.51064(8) 0.18177(18) 0.67930(6) 0.0384(4) Uani 1 1 d . . . . .
N2 N 0.62546(8) 0.21203(16) 0.80441(6) 0.0355(4) Uani 1 1 d . . . . .
N3 N 0.73304(10) 0.2397(2) 0.93288(7) 0.0482(4) Uani 1 1 d D . . . .
N4 N 0.61493(10) 0.3120(2) 0.53104(7) 0.0632(5) Uani 1 1 d . . . . .
N5 N 0.94582(10) 0.2659(2) 0.91852(9) 0.0738(6) Uani 1 1 d . . . . .

loop_
_atom_site_aniso_label
_atom_site_aniso_U_11
_atom_site_aniso_U_22
_atom_site_aniso_U_33
_atom_site_aniso_U_23
_atom_site_aniso_U_13
_atom_site_aniso_U_12
C1 0.0294(9) 0.0465(11) 0.0470(7) -0.0061(7) 0.0196(8) -0.0042(7)
C2 0.0283(10) 0.0360(10) 0.0656(9) -0.0038(7) 0.0208(9) -0.0056(7)
C3 0.0372(11) 0.0530(13) 0.0833(12) -0.0014(9) 0.0304(11) -0.0052(8)
C4 0.0351(11) 0.0648(15) 0.1204(18) 0.0002(11) 0.0325(12) 0.0008(9)
C5 0.0312(12) 0.0738(17) 0.1164(18) 0.0001(12) 0.0096(13) 0.0032(10)
C6 0.0425(13) 0.0688(15) 0.0784(12) -0.0038(10) 0.0026(11) 0.0053(10)
C7 0.0379(11) 0.0449(11) 0.0628(9) -0.0041(8) 0.0084(9) -0.0010(8)
C8 0.0477(12) 0.0695(14) 0.0453(7) -0.0032(8) 0.0086(9) 0.0011(9)
C9 0.0382(9) 0.0507(11) 0.0422(7) -0.0096(7) 0.0148(7) -0.0063(8)
C10 0.0286(9) 0.0372(10) 0.0364(6) -0.0016(6) 0.0179(7) 0.0005(7)
C11 0.0296(9) 0.0483(11) 0.0333(6) -0.0018(6) 0.0186(7) -0.0013(7)
C12 0.0300(10) 0.0436(10) 0.0394(7) -0.0009(6) 0.0189(8) 0.0036(7)
C13 0.0244(10) 0.0484(11) 0.0376(7) 0.0003(6) 0.0169(8) 0.0015(7)
C14 0.0317(10) 0.0380(10) 0.0353(6) 0.0010(6) 0.0146(8) 0.0042(7)
C15 0.0314(9) 0.0651(12) 0.0394(7) -0.0043(7) 0.0183(7) -0.0014(8)
C16 0.0238(10) 0.0735(14) 0.0386(7) -0.0001(8) 0.0177(8) 0.0035(9)
C17 0.0445(12) 0.1019(18) 0.0608(9) -0.0134(11) 0.0284(10) 0.0081(12)
C18 0.0487(14) 0.156(3) 0.0649(11) -0.0174(14) 0.0319(12) 0.0185(16)
C19 0.0330(13) 0.218(4) 0.0491(11) 0.0060(16) 0.0210(10) -0.0015(18)
C20 0.0708(18) 0.164(3) 0.0883(14) -0.0002(17) 0.0509(14) -0.0431(17)
C21 0.0711(14) 0.101(2) 0.0847(12) -0.0109(12) 0.0533(13) -0.0291(14)
C22 0.0362(10) 0.0681(13) 0.0402(7) -0.0015(7) 0.0155(8) 0.0029(8)
N1 0.0264(7) 0.0542(9) 0.0376(5) -0.0091(5) 0.0155(6) -0.0035(6)
N2 0.0296(7) 0.0417(8) 0.0379(5) 0.0002(5) 0.0157(5) 0.0024(6)
N3 0.0382(9) 0.0761(11) 0.0330(6) 0.0010(6) 0.0165(7) 0.0055(7)
N4 0.0496(10) 0.1000(13) 0.0428(7) 0.0056(7) 0.0208(7) -0.0016(8)
N5 0.0346(9) 0.1213(15) 0.0571(8) -0.0011(8) 0.0079(8) 0.0018(8)

loop_
_atom_type_symbol
_atom_type_description
_atom_type_scat_dispersion_real
_atom_type_scat_dispersion_imag
_atom_type_scat_source
C C 0.0033 0.0016 'International Tables Vol C Tables 4.2.6.8 and 6.1.1.4'
H H 0.0000 0.0000 'International Tables Vol C Tables 4.2.6.8 and 6.1.1.4'
N N 0.0061 0.0033 'International Tables Vol C Tables 4.2.6.8 and 6.1.1.4'

loop_
_geom_angle_atom_site_label_1
_geom_angle_atom_site_label_2
_geom_angle_atom_site_label_3
_geom_angle
_geom_angle_site_symmetry_1
_geom_angle_site_symmetry_3
_geom_angle_publ_flag
N1 C1 C2 113.14(14) . . ?
N1 C1 H1A 109.0 . . ?
C2 C1 H1A 109.0 . . ?
N1 C1 H1B 109.0 . . ?
C2 C1 H1B 109.0 . . ?
H1A C1 H1B 107.8 . . ?
C3 C2 C7 119.92(17) . . ?
C3 C2 C1 118.40(16) . . ?
C7 C2 C1 121.68(19) . . ?
C2 C3 C4 121.2(2) . . ?
C2 C3 H3 119.4 . . ?
C4 C3 H3 119.4 . . ?
C5 C4 C3 119.4(3) . . ?
C5 C4 H4 120.3 . . ?
C3 C4 H4 120.3 . . ?
C6 C5 C4 119.60(19) . . ?
C6 C5 H5 120.2 . . ?
C4 C5 H5 120.2 . . ?
C5 C6 C7 121.9(2) . . ?
C5 C6 H6 119.0 . . ?
C7 C6 H6 119.0 . . ?
C2 C7 C6 118.0(2) . . ?
C2 C7 C8 120.54(15) . . ?
C6 C7 C8 121.44(18) . . ?
C7 C8 C9 109.95(14) . . ?
C7 C8 H8A 109.7 . . ?
C9 C8 H8A 109.7 . . ?
C7 C8 H8B 109.7 . . ?
C9 C8 H8B 109.7 . . ?
H8A C8 H8B 108.2 . . ?
N1 C9 C8 108.60(14) . . ?
N1 C9 H9A 110.0 . . ?
C8 C9 H9A 110.0 . . ?
N1 C9 H9B 110.0 . . ?
C8 C9 H9B 110.0 . . ?
H9A C9 H9B 108.4 . . ?
N2 C10 N1 114.86(16) . . ?
N2 C10 C11 121.80(13) . . ?
N1 C10 C11 123.28(12) . . ?
C10 C11 C12 119.75(13) . . ?
C10 C11 C15 122.50(14) . . ?
C12 C11 C15 116.90(17) . . ?
C13 C12 C11 117.45(18) . . ?
C13 C12 C16 121.29(14) . . ?
C11 C12 C16 121.26(13) . . ?
C12 C13 C14 119.31(14) . . ?
C12 C13 C22 120.75(18) . . ?
C14 C13 C22 119.94(13) . . ?
N3 C14 N2 115.09(19) . . ?
N3 C14 C13 121.91(14) . . ?
N2 C14 C13 123.00(13) . . ?
N4 C15 C11 178.59(18) . . ?
C17 C16 C21 118.5(2) . . ?
C17 C16 C12 120.71(18) . . ?
C21 C16 C12 120.83(18) . . ?
C16 C17 C18 121.2(2) . . ?
C16 C17 H17 119.4 . . ?
C18 C17 H17 119.4 . . ?
C19 C18 C17 119.6(2) . . ?
C19 C18 H18 120.2 . . ?
C17 C18 H18 120.2 . . ?
C20 C19 C18 120.1(2) . . ?
C20 C19 H19 119.9 . . ?
C18 C19 H19 119.9 . . ?
C19 C20 C21 119.8(3) . . ?
C19 C20 H20 120.1 . . ?
C21 C20 H20 120.1 . . ?
C20 C21 C16 120.9(2) . . ?
C20 C21 H21 119.6 . . ?
C16 C21 H21 119.6 . . ?
N5 C22 C13 176.60(19) . . ?
C10 N1 C1 119.37(11) . . ?
C10 N1 C9 123.35(13) . . ?
C1 N1 C9 113.58(12) . . ?
C10 N2 C14 118.45(16) . . ?
C14 N3 H3A 117.0(12) . . ?
C14 N3 H3B 124.2(11) . . ?
H3A N3 H3B 118.7(17) . . ?

loop_
_geom_bond_atom_site_label_1
_geom_bond_atom_site_label_2
_geom_bond_distance
_geom_bond_site_symmetry_2
_geom_bond_publ_flag
C1 N1 1.452(2) . ?
C1 C2 1.520(2) . ?
C1 H1A 0.9700 . ?
C1 H1B 0.9700 . ?
C2 C3 1.384(3) . ?
C2 C7 1.390(3) . ?
C3 C4 1.387(3) . ?
C3 H3 0.9300 . ?
C4 C5 1.386(3) . ?
C4 H4 0.9300 . ?
C5 C6 1.367(3) . ?
C5 H5 0.9300 . ?
C6 C7 1.407(3) . ?
C6 H6 0.9300 . ?
C7 C8 1.503(3) . ?
C8 C9 1.521(2) . ?
C8 H8A 0.9700 . ?
C8 H8B 0.9700 . ?
C9 N1 1.4737(16) . ?
C9 H9A 0.9700 . ?
C9 H9B 0.9700 . ?
C10 N2 1.3429(18) . ?
C10 N1 1.3719(19) . ?
C10 C11 1.413(3) . ?
C11 C12 1.415(2) . ?
C11 C15 1.439(2) . ?
C12 C13 1.392(2) . ?
C12 C16 1.479(3) . ?
C13 C14 1.406(2) . ?
C13 C22 1.439(2) . ?
C14 N3 1.346(2) . ?
C14 N2 1.354(2) . ?
C15 N4 1.1368(19) . ?
C16 C17 1.375(3) . ?
C16 C21 1.381(3) . ?
C17 C18 1.381(3) . ?
C17 H17 0.9300 . ?
C18 C19 1.374(4) . ?
C18 H18 0.9300 . ?
C19 C20 1.372(4) . ?
C19 H19 0.9300 . ?
C20 C21 1.381(3) . ?
C20 H20 0.9300 . ?
C21 H21 0.9300 . ?
C22 N5 1.1452(19) . ?
N3 H3A 1.0096(11) . ?
N3 H3B 1.0099(11) . ?
